data_2208291
loop_
_publ_author_name
'K\"oro\~glu, Ahmet'

_publ_section_title
;
 Diaminopyrimidinium squarate 1.394-hydrate
;
_journal_coeditor_code CI6754
_journal_issue 3
_journal_name_full 'Acta Crystallographica Section E'
_journal_page_first o1036
_journal_page_last o1037
_journal_paper_doi 10.1107/S160053680600482X
_journal_volume 62
_journal_year 2006
_chemical_formula_iupac '2C4 H6 N3 +,  C4 O4 2-, 1.394H2 O'
_chemical_formula_moiety '2C4 H6 N3 +,  C4 O4 2-, 1.394H2 O'
_chemical_formula_sum 'C12 H14.79 N6 O5.39'
_chemical_formula_weight 329.39
_chemical_name_systematic
;
Diaminopyrimidinium squarate 1.394-hydrate
;
_space_group_IT_number 64
_symmetry_cell_setting orthorhombic
_symmetry_space_group_name_Hall '-C 2ac 2'
_symmetry_space_group_name_H-M 'C m c a'
_atom_sites_solution_hydrogens geom
_atom_sites_solution_primary direct
_atom_sites_solution_secondary difmap
_audit_creation_method SHELXL-97
_cell_angle_alpha 90.00
_cell_angle_beta 90.00
_cell_angle_gamma 90.00
_cell_formula_units_Z 4
_cell_length_a 6.4881(7)
_cell_length_b 18.0686(19)
_cell_length_c 12.7422(18)
_cell_measurement_reflns_used 2140
_cell_measurement_temperature 296(2)
_cell_measurement_theta_max 27.85
_cell_measurement_theta_min 2.25
_cell_volume 1493.8(3)
_computing_cell_refinement X-AREA
_computing_data_collection 'X-AREA (Stoe & Cie, 2002)'
_computing_data_reduction 'X-RED32 (Stoe & Cie, 2002)'
_computing_molecular_graphics 'ORTEPIII (Burnett & Johnson, 1996) and PLATON (Spek, 2003)'
_computing_publication_material 'WinGX (Farrugia, 1999)'
_computing_structure_refinement 'SHELXL97 (Sheldrick, 1997)'
_computing_structure_solution 'SHELXS97 (Sheldrick, 1997)'
_diffrn_ambient_temperature 296(2)
_diffrn_detector_area_resol_mean 6.67
_diffrn_measured_fraction_theta_full 0.996
_diffrn_measured_fraction_theta_max 0.996
_diffrn_measurement_device_type 'Stoe IPDS-II'
_diffrn_measurement_method \w
_diffrn_radiation_monochromator graphite
_diffrn_radiation_source 'fine-focus sealed tube'
_diffrn_radiation_type MoK\a
_diffrn_radiation_wavelength 0.71073
_diffrn_reflns_av_R_equivalents 0.0611
_diffrn_reflns_av_sigmaI/netI 0.0365
_diffrn_reflns_limit_h_max 8
_diffrn_reflns_limit_h_min -8
_diffrn_reflns_limit_k_max 23
_diffrn_reflns_limit_k_min -23
_diffrn_reflns_limit_l_max 16
_diffrn_reflns_limit_l_min -14
_diffrn_reflns_number 2140
_diffrn_reflns_theta_full 27.80
_diffrn_reflns_theta_max 27.80
_diffrn_reflns_theta_min 2.25
_diffrn_standards_number 0
_exptl_absorpt_coefficient_mu 0.118
_exptl_absorpt_correction_T_max 0.9892
_exptl_absorpt_correction_T_min 0.9395
_exptl_absorpt_correction_type integration
_exptl_absorpt_process_details '(X-RED32; Stoe & Cie, 2002)'
_exptl_crystal_colour 'pale yellow'
_exptl_crystal_density_diffrn 1.465
_exptl_crystal_density_method 'not measured'
_exptl_crystal_description 'Prismatic plate'
_exptl_crystal_F_000 687.8
_exptl_crystal_size_max 0.44
_exptl_crystal_size_mid 0.42
_exptl_crystal_size_min 0.09
_refine_diff_density_max 0.221
_refine_diff_density_min -0.133
_refine_ls_extinction_method none
_refine_ls_goodness_of_fit_ref 1.031
_refine_ls_hydrogen_treatment refall
_refine_ls_matrix_type full
_refine_ls_number_parameters 95
_refine_ls_number_reflns 964
_refine_ls_number_restraints 1
_refine_ls_restrained_S_all 1.031
_refine_ls_R_factor_all 0.0626
_refine_ls_R_factor_gt 0.0403
_refine_ls_shift/su_max 0.001
_refine_ls_shift/su_mean 0.000
_refine_ls_structure_factor_coef Fsqd
_refine_ls_weighting_details 'calc w=1/[\s^2^(Fo^2^)+(0.0534P)^2^+0.2353P] where P=(Fo^2^+2Fc^2^)/3'
_refine_ls_weighting_scheme calc
_refine_ls_wR_factor_gt 0.0952
_refine_ls_wR_factor_ref 0.1040
_reflns_number_gt 701
_reflns_number_total 964
_reflns_threshold_expression I>2\s(I)
_cod_data_source_file ci6754.cif
_cod_data_source_block I
_cod_original_sg_symbol_Hall '-C 2bc 2'
_cod_database_code 2208291

loop_
_symmetry_equiv_pos_as_xyz
'x, y, z'
'-x, -y+1/2, z+1/2'
'x, -y, -z'
'-x, y+1/2, -z+1/2'
'x+1/2, y+1/2, z'
'-x+1/2, -y+1, z+1/2'
'x+1/2, -y+1/2, -z'
'-x+1/2, y+1, -z+1/2'
'-x, -y, -z'
'x, y-1/2, -z-1/2'
'-x, y, z'
'x, -y-1/2, z-1/2'
'-x+1/2, -y+1/2, -z'
'x+1/2, y, -z-1/2'
'-x+1/2, y+1/2, z'
'x+1/2, -y, z-1/2'

loop_
_atom_site_type_symbol
_atom_site_label
_atom_site_fract_x
_atom_site_fract_y
_atom_site_fract_z
_atom_site_U_iso_or_equiv
_atom_site_adp_type
_atom_site_calc_flag
_atom_site_refinement_flags
_atom_site_occupancy
C C1 0.5000 0.57901(12) 0.62713(14) 0.0403(5) Uani d S 1
C C2 0.5000 0.67051(14) 0.50406(19) 0.0588(6) Uani d S 1
C C3 0.5000 0.72538(15) 0.5795(2) 0.0642(7) Uani d S 1
C C4 0.5000 0.70301(13) 0.68048(19) 0.0544(6) Uani d S 1
C C5 0.5000 0.54914(12) 0.95844(14) 0.0408(5) Uani d S 1
C C6 0.5000 0.47078(12) 0.93084(14) 0.0419(5) Uani d S 1
N N1 0.5000 0.59927(11) 0.52516(12) 0.0482(5) Uani d S 1
N N2 0.5000 0.63050(10) 0.70425(13) 0.0435(4) Uani d S 1
N N3 0.5000 0.50885(11) 0.65090(13) 0.0517(5) Uani d S 1
O O1 0.5000 0.60863(8) 0.90757(11) 0.0505(4) Uani d S 1
O O2 0.5000 0.43642(9) 0.84616(11) 0.0585(5) Uani d S 1
O O5 0.2500 0.83702(15) 0.7500 0.0985(16) Uani d SPD 0.697(7)
H H5 0.321(5) 0.8657(15) 0.712(2) 0.090(11) Uiso d PD 0.697(7)
H H2 0.5000 0.6826(14) 0.433(2) 0.062(7) Uiso d S 1
H H2A 0.5000 0.6157(14) 0.776(2) 0.061(7) Uiso d S 1
H H3 0.5000 0.7749(15) 0.563(2) 0.068(8) Uiso d S 1
H H3A 0.5000 0.4922(13) 0.716(2) 0.051(6) Uiso d S 1
H H3B 0.5000 0.4752(15) 0.598(2) 0.067(8) Uiso d S 1
H H4 0.5000 0.7350(14) 0.739(2) 0.060(7) Uiso d S 1

loop_
_atom_site_aniso_label
_atom_site_aniso_U_11
_atom_site_aniso_U_22
_atom_site_aniso_U_33
_atom_site_aniso_U_12
_atom_site_aniso_U_13
_atom_site_aniso_U_23
C1 0.0403(9) 0.0471(12) 0.0336(9) 0.000 0.000 -0.0014(8)
C2 0.0778(16) 0.0579(16) 0.0406(10) 0.000 0.000 0.0081(10)
C3 0.0894(19) 0.0424(13) 0.0608(14) 0.000 0.000 0.0037(11)
C4 0.0667(14) 0.0467(13) 0.0500(12) 0.000 0.000 -0.0086(11)
C5 0.0433(10) 0.0473(12) 0.0319(8) 0.000 0.000 -0.0023(8)
C6 0.0462(11) 0.0492(12) 0.0304(8) 0.000 0.000 -0.0017(8)
N1 0.0606(11) 0.0498(11) 0.0341(8) 0.000 0.000 0.0021(8)
N2 0.0484(9) 0.0495(10) 0.0326(8) 0.000 0.000 -0.0031(7)
N3 0.0780(13) 0.0456(11) 0.0316(8) 0.000 0.000 0.0002(8)
O1 0.0698(10) 0.0452(9) 0.0366(7) 0.000 0.000 0.0012(6)
O2 0.0917(12) 0.0533(9) 0.0304(7) 0.000 0.000 -0.0092(6)
O5 0.128(3) 0.0399(16) 0.127(3) 0.000 0.073(2) 0.000

loop_
_atom_type_symbol
_atom_type_description
_atom_type_scat_dispersion_real
_atom_type_scat_dispersion_imag
_atom_type_scat_source
C C 0.0033 0.0016 'International Tables Vol C Tables 4.2.6.8 and 6.1.1.4'
H H 0.0000 0.0000 'International Tables Vol C Tables 4.2.6.8 and 6.1.1.4'
N N 0.0061 0.0033 'International Tables Vol C Tables 4.2.6.8 and 6.1.1.4'
O O 0.0106 0.0060 'International Tables Vol C Tables 4.2.6.8 and 6.1.1.4'

loop_
_geom_angle_atom_site_label_1
_geom_angle_atom_site_label_2
_geom_angle_atom_site_label_3
_geom_angle_site_symmetry_1
_geom_angle_site_symmetry_3
_geom_angle
_geom_angle_publ_flag
N3 C1 N1 . . 119.17(18) ?
N3 C1 N2 . . 119.99(18) ?
N1 C1 N2 . . 120.84(19) ?
N1 C2 C3 . . 124.1(2) y
N1 C2 H2 . . 115.3(16) ?
C3 C2 H2 . . 120.6(16) ?
C4 C3 C2 . . 116.7(2) y
C4 C3 H3 . . 120.6(17) ?
C2 C3 H3 . . 122.7(17) ?
N2 C4 C3 . . 120.5(2) y
N2 C4 H4 . . 114.5(16) ?
C3 C4 H4 . . 125.0(16) ?
O1 C5 C6 . 9_667 135.4(2) ?
O1 C5 C6 . . 134.96(18) y
C6 C5 C6 9_667 . 89.63(16) ?
O2 C6 C5 . 9_667 135.8(2) ?
O2 C6 C5 . . 133.87(19) y
C5 C6 C5 9_667 . 90.37(16) ?
C2 N1 C1 . . 117.52(19) y
C4 N2 C1 . . 120.41(19) y
C4 N2 H2A . . 119.3(15) ?
C1 N2 H2A . . 120.3(16) ?
C1 N3 H3A . . 123.2(16) ?
C1 N3 H3B . . 118.4(17) ?
H3A N3 H3B . . 118(2) ?

loop_
_geom_bond_atom_site_label_1
_geom_bond_atom_site_label_2
_geom_bond_site_symmetry_2
_geom_bond_distance
_geom_bond_publ_flag
C1 N3 . 1.303(3) y
C1 N1 . 1.350(2) y
C1 N2 . 1.353(3) y
C2 N1 . 1.315(3) y
C2 C3 . 1.381(4) ?
C2 H2 . 0.93(3) ?
C3 C4 . 1.348(4) ?
C3 H3 . 0.92(3) ?
C4 N2 . 1.345(3) ?
C4 H4 . 0.95(3) ?
C5 O1 . 1.255(2) ?
C5 C6 9_667 1.456(3) ?
C5 C6 . 1.459(3) y
C6 O2 . 1.245(2) y
C6 C5 9_667 1.456(3) ?
N2 H2A . 0.95(3) ?
N3 H3A . 0.89(2) ?
N3 H3B . 0.91(3) ?
O5 H5 . 0.842(19) ?

loop_
_geom_hbond_atom_site_label_D
_geom_hbond_atom_site_label_H
_geom_hbond_atom_site_label_A
_geom_hbond_site_symmetry_A
_geom_hbond_distance_DH
_geom_hbond_distance_HA
_geom_hbond_distance_DA
_geom_hbond_angle_DHA
N3 H3B N1 9_666 0.91(3) 2.06(3) 2.975(3) 179(2)
O5 H5 O2 10_567 0.84(2) 1.88(2) 2.713(2) 168(3)
N2 H2A O1 . 0.95(3) 1.68(3) 2.621(2) 168(2)
N3 H3A O2 . 0.89(2) 1.94(3) 2.811(2) 168(2)
